data_7223422
loop_
_publ_author_name
'Shah, Tariq A.'
'Ahmad, Zubair'
'Mir, Niyaz A.'
'Muneer, Mohammad'
'Ahmad, Musheer'
'Rath, Nigam P.'

_publ_section_title
;
 One step synthesis of highly functionalized thiazolo[3,2-
 b][1,2,4]triazole, triazolo[1,5-a]pyrimidine and triazolo[3,4-
 b][1,3,4]thiadiazine&#x2020;
;
_journal_name_full 'RSC Adv.'
_journal_paper_doi 10.1039/C5RA21270G
_journal_year 2015
_chemical_formula_moiety 'C23 H16 N4 O2 S'
_chemical_formula_sum 'C23 H16 N4 O2 S'
_chemical_formula_weight 412.46
_chemical_melting_point 429.5(5)
_chemical_name_systematic '1, 4-diphenyl-2-((1-phenyl-1H-tetrazol-5-yl)thio)but-2-ene-1,4-dione (26'
_space_group_crystal_system monoclinic
_space_group_IT_number 14
_space_group_name_Hall '-P 2ybc'
_space_group_name_H-M_alt 'P 1 21/c 1'
_symmetry_space_group_name_Hall '-P 2ybc'
_symmetry_space_group_name_H-M 'P 1 21/c 1'
_atom_sites_solution_hydrogens geom
_atom_sites_solution_primary direct
_atom_sites_solution_secondary difmap
_audit_creation_method SHELXL-2013
_audit_update_record
;
2015-07-06 deposited with the CCDC.
2015-12-02 downloaded from the CCDC.
;
_cell_angle_alpha 90
_cell_angle_beta 98.381(4)
_cell_angle_gamma 90
_cell_formula_units_Z 4
_cell_length_a 13.1611(14)
_cell_length_b 13.5100(15)
_cell_length_c 10.7868(10)
_cell_measurement_reflns_used 5236
_cell_measurement_temperature 100(2)
_cell_measurement_theta_max 27.35
_cell_measurement_theta_min 2.43
_cell_volume 1897.5(3)
_computing_cell_refinement 'Bruker SAINT'
_computing_data_collection 'Bruker APEX2'
_computing_data_reduction 'Bruker SAINT'
_computing_molecular_graphics 'Bruker SHELXTL'
_computing_publication_material 'Bruker SHELXTL'
_computing_structure_refinement 'SHELXL-2013 (Sheldrick, 2013)'
_computing_structure_solution 'SHELXT-2013 (Sheldrick, 2008)'
_diffrn_ambient_temperature 100(2)
_diffrn_measured_fraction_theta_full 0.999
_diffrn_measured_fraction_theta_max 0.999
_diffrn_measurement_device_type 'Bruker APEX-II CCD'
_diffrn_measurement_method '\f and \w scans'
_diffrn_radiation_type MoK\a
_diffrn_radiation_wavelength 0.71073
_diffrn_reflns_av_R_equivalents 0.0458
_diffrn_reflns_av_unetI/netI 0.0485
_diffrn_reflns_laue_measured_fraction_full 0.999
_diffrn_reflns_laue_measured_fraction_max 0.999
_diffrn_reflns_limit_h_max 16
_diffrn_reflns_limit_h_min -16
_diffrn_reflns_limit_k_max 17
_diffrn_reflns_limit_k_min -17
_diffrn_reflns_limit_l_max 13
_diffrn_reflns_limit_l_min -13
_diffrn_reflns_number 19879
_diffrn_reflns_point_group_measured_fraction_full 0.999
_diffrn_reflns_point_group_measured_fraction_max 0.999
_diffrn_reflns_theta_full 25.242
_diffrn_reflns_theta_max 27.358
_diffrn_reflns_theta_min 2.172
_exptl_absorpt_coefficient_mu 0.200
_exptl_absorpt_correction_T_max 0.7455
_exptl_absorpt_correction_T_min 0.6505
_exptl_absorpt_correction_type multi-scan
_exptl_absorpt_process_details 'sadabs v2012/1'
_exptl_crystal_colour yellow
_exptl_crystal_density_diffrn 1.444
_exptl_crystal_density_method 'not measured'
_exptl_crystal_description block
_exptl_crystal_F_000 856
_exptl_crystal_recrystallization_method 'Re-crystallisation from solvent: acetonitrile'
_exptl_crystal_size_max 0.218
_exptl_crystal_size_mid 0.181
_exptl_crystal_size_min 0.139
_refine_diff_density_max 0.305
_refine_diff_density_min -0.300
_refine_diff_density_rms 0.057
_refine_ls_extinction_method none
_refine_ls_goodness_of_fit_ref 1.027
_refine_ls_hydrogen_treatment constr
_refine_ls_matrix_type full
_refine_ls_number_parameters 271
_refine_ls_number_reflns 4283
_refine_ls_number_restraints 0
_refine_ls_restrained_S_all 1.027
_refine_ls_R_factor_all 0.0607
_refine_ls_R_factor_gt 0.0387
_refine_ls_shift/su_max 0.001
_refine_ls_shift/su_mean 0.000
_refine_ls_structure_factor_coef Fsqd
_refine_ls_weighting_details 'w=1/[\s^2^(Fo^2^)+(0.0290P)^2^+1.0328P] where P=(Fo^2^+2Fc^2^)/3'
_refine_ls_weighting_scheme calc
_refine_ls_wR_factor_gt 0.0774
_refine_ls_wR_factor_ref 0.0868
_reflns_Friedel_coverage 0.000
_reflns_number_gt 3266
_reflns_number_total 4283
_reflns_threshold_expression 'I > 2\s(I)'
_cod_data_source_file c5ra21270g2.cif
_cod_data_source_block r3213
_cod_depositor_comments
;
The following automatic conversions were performed:

'_chemical_melting_point' value '429-430' was changed to '429.5(5)' -
the average value was taken and precision was estimated.

Automatic conversion script
Id: cif_fix_values 4268 2015-11-12 08:31:59Z antanas 
;
_cod_database_code 7223422
_shelx_space_group_comment
; 
The symmetry employed for this shelxl refinement is uniquely defined 
by the following loop, which should always be used as a source of 
symmetry information in preference to the above space-group names. 
They are only intended as comments. 
;
_shelx_estimated_absorpt_t_min 0.958
_shelx_estimated_absorpt_t_max 0.973
_shelxl_version_number 2013-3

loop_
_space_group_symop_operation_xyz
'x, y, z'
'-x, y+1/2, -z+1/2'
'-x, -y, -z'
'x, -y-1/2, z-1/2'

loop_
_atom_site_label
_atom_site_type_symbol
_atom_site_fract_x
_atom_site_fract_y
_atom_site_fract_z
_atom_site_U_iso_or_equiv
_atom_site_adp_type
_atom_site_occupancy
_atom_site_site_symmetry_order
_atom_site_calc_flag
_atom_site_refinement_flags_posn
_atom_site_refinement_flags_adp
S1 S 0.66724(3) 0.53555(3) 0.83666(4) 0.01365(11) Uani 1 1 d . .
O1 O 0.52954(9) 0.57140(9) 0.63981(10) 0.0156(3) Uani 1 1 d . .
O2 O 0.87387(9) 0.65614(9) 0.86975(11) 0.0173(3) Uani 1 1 d . .
N1 N 0.73915(11) 0.57809(11) 1.08435(13) 0.0151(3) Uani 1 1 d . .
N2 N 0.80954(11) 0.53719(11) 1.17573(13) 0.0173(3) Uani 1 1 d . .
N3 N 0.85623(11) 0.46348(11) 1.13230(13) 0.0168(3) Uani 1 1 d . .
N4 N 0.81730(10) 0.45545(10) 1.00931(12) 0.0130(3) Uani 1 1 d . .
C1 C 0.69739(12) 0.65655(13) 0.79315(15) 0.0127(3) Uani 1 1 d . .
C2 C 0.64325(12) 0.70222(13) 0.69478(15) 0.0136(4) Uani 1 1 d . .
H2 H 0.6645 0.7661 0.6721 0.016 Uiso 1 1 calc R U
C3 C 0.55250(12) 0.65756(13) 0.62077(15) 0.0130(3) Uani 1 1 d . .
C4 C 0.49024(12) 0.71779(13) 0.52212(15) 0.0127(3) Uani 1 1 d . .
C5 C 0.43083(13) 0.66880(13) 0.42341(15) 0.0154(4) Uani 1 1 d . .
H5 H 0.4297 0.5985 0.4212 0.018 Uiso 1 1 calc R U
C6 C 0.37345(13) 0.72227(14) 0.32868(16) 0.0186(4) Uani 1 1 d . .
H6 H 0.3331 0.6886 0.2615 0.022 Uiso 1 1 calc R U
C7 C 0.37472(13) 0.82478(14) 0.33159(16) 0.0181(4) Uani 1 1 d . .
H7 H 0.3354 0.8613 0.2662 0.022 Uiso 1 1 calc R U
C8 C 0.43322(13) 0.87398(14) 0.42954(16) 0.0172(4) Uani 1 1 d . .
H8 H 0.4338 0.9443 0.4316 0.021 Uiso 1 1 calc R U
C9 C 0.49100(12) 0.82080(13) 0.52461(15) 0.0155(4) Uani 1 1 d . .
H9 H 0.5312 0.8547 0.5917 0.019 Uiso 1 1 calc R U
C10 C 0.79448(12) 0.70309(13) 0.86140(15) 0.0135(4) Uani 1 1 d . .
C11 C 0.79005(12) 0.80340(13) 0.91669(14) 0.0126(3) Uani 1 1 d . .
C12 C 0.70313(13) 0.86320(13) 0.90137(15) 0.0147(4) Uani 1 1 d . .
H12 H 0.6414 0.8400 0.8534 0.018 Uiso 1 1 calc R U
C13 C 0.70588(13) 0.95625(14) 0.95545(15) 0.0174(4) Uani 1 1 d . .
H13 H 0.6469 0.9976 0.9422 0.021 Uiso 1 1 calc R U
C14 C 0.79452(14) 0.98884(14) 1.02868(16) 0.0202(4) Uani 1 1 d . .
H14 H 0.7962 1.0523 1.0669 0.024 Uiso 1 1 calc R U
C15 C 0.88106(14) 0.92896(14) 1.04636(17) 0.0217(4) Uani 1 1 d . .
H15 H 0.9416 0.9512 1.0976 0.026 Uiso 1 1 calc R U
C16 C 0.87943(13) 0.83728(14) 0.98979(15) 0.0178(4) Uani 1 1 d . .
H16 H 0.9393 0.7971 1.0007 0.021 Uiso 1 1 calc R U
C17 C 0.74620(12) 0.52653(12) 0.98227(15) 0.0123(3) Uani 1 1 d . .
C18 C 0.85547(12) 0.38336(13) 0.92955(14) 0.0128(3) Uani 1 1 d . .
C19 C 0.91830(14) 0.41572(14) 0.84567(16) 0.0190(4) Uani 1 1 d . .
H19 H 0.9355 0.4838 0.8410 0.023 Uiso 1 1 calc R U
C20 C 0.95570(14) 0.34660(14) 0.76848(16) 0.0203(4) Uani 1 1 d . .
H20 H 0.9995 0.3672 0.7107 0.024 Uiso 1 1 calc R U
C21 C 0.92946(13) 0.24788(14) 0.77528(15) 0.0168(4) Uani 1 1 d . .
H21 H 0.9546 0.2011 0.7214 0.020 Uiso 1 1 calc R U
C22 C 0.86680(13) 0.21695(13) 0.86026(15) 0.0166(4) Uani 1 1 d . .
H22 H 0.8494 0.1489 0.8648 0.020 Uiso 1 1 calc R U
C23 C 0.82912(13) 0.28490(13) 0.93896(15) 0.0151(4) Uani 1 1 d . .
H23 H 0.7863 0.2642 0.9978 0.018 Uiso 1 1 calc R U

loop_
_atom_site_aniso_label
_atom_site_aniso_U_11
_atom_site_aniso_U_22
_atom_site_aniso_U_33
_atom_site_aniso_U_23
_atom_site_aniso_U_13
_atom_site_aniso_U_12
S1 0.0138(2) 0.0124(2) 0.01415(19) 0.00110(17) -0.00014(15) -0.00023(17)
O1 0.0182(6) 0.0122(6) 0.0158(6) 0.0005(5) 0.0009(5) -0.0017(5)
O2 0.0124(6) 0.0166(7) 0.0229(6) 0.0006(5) 0.0024(5) 0.0017(5)
N1 0.0155(7) 0.0154(8) 0.0145(7) -0.0008(6) 0.0029(6) 0.0010(6)
N2 0.0192(8) 0.0179(8) 0.0148(7) 0.0000(6) 0.0026(6) 0.0022(7)
N3 0.0204(8) 0.0178(8) 0.0120(7) -0.0017(6) 0.0016(6) 0.0006(7)
N4 0.0154(7) 0.0130(8) 0.0107(6) -0.0001(6) 0.0021(5) 0.0005(6)
C1 0.0130(8) 0.0115(9) 0.0147(8) -0.0022(7) 0.0053(6) 0.0000(7)
C2 0.0141(8) 0.0116(9) 0.0153(8) 0.0000(7) 0.0030(6) -0.0012(7)
C3 0.0131(8) 0.0138(9) 0.0128(8) -0.0023(7) 0.0046(6) 0.0008(7)
C4 0.0109(8) 0.0145(9) 0.0134(8) 0.0014(7) 0.0039(6) -0.0003(7)
C5 0.0165(9) 0.0135(9) 0.0161(8) -0.0009(7) 0.0022(7) -0.0015(7)
C6 0.0175(9) 0.0217(10) 0.0155(8) -0.0008(8) -0.0013(7) -0.0001(8)
C7 0.0142(9) 0.0229(10) 0.0167(8) 0.0050(8) 0.0010(7) 0.0034(8)
C8 0.0141(9) 0.0141(9) 0.0239(9) 0.0023(7) 0.0045(7) 0.0015(7)
C9 0.0117(8) 0.0185(10) 0.0163(8) -0.0021(7) 0.0013(6) -0.0013(7)
C10 0.0134(8) 0.0165(9) 0.0106(7) 0.0052(7) 0.0022(6) -0.0012(7)
C11 0.0136(8) 0.0141(9) 0.0106(7) 0.0026(7) 0.0029(6) -0.0022(7)
C12 0.0138(8) 0.0195(10) 0.0109(8) 0.0017(7) 0.0023(6) -0.0018(7)
C13 0.0196(9) 0.0180(10) 0.0158(8) 0.0018(7) 0.0069(7) 0.0031(8)
C14 0.0262(10) 0.0163(10) 0.0189(9) -0.0029(7) 0.0060(7) -0.0033(8)
C15 0.0201(10) 0.0233(10) 0.0206(9) -0.0034(8) -0.0013(7) -0.0060(8)
C16 0.0137(9) 0.0216(10) 0.0173(8) 0.0016(7) -0.0004(7) 0.0006(8)
C17 0.0112(8) 0.0104(9) 0.0158(8) 0.0012(7) 0.0034(6) 0.0001(7)
C18 0.0108(8) 0.0150(9) 0.0117(8) -0.0022(7) -0.0009(6) 0.0038(7)
C19 0.0234(10) 0.0148(9) 0.0197(9) 0.0012(7) 0.0064(7) 0.0003(8)
C20 0.0209(9) 0.0230(10) 0.0186(9) -0.0012(8) 0.0081(7) 0.0010(8)
C21 0.0146(9) 0.0193(10) 0.0152(8) -0.0045(7) -0.0019(7) 0.0047(7)
C22 0.0159(9) 0.0121(9) 0.0200(9) -0.0024(7) -0.0029(7) 0.0010(7)
C23 0.0125(8) 0.0177(9) 0.0149(8) 0.0013(7) 0.0007(6) -0.0002(7)

loop_
_atom_type_symbol
_atom_type_description
_atom_type_scat_dispersion_real
_atom_type_scat_dispersion_imag
_atom_type_scat_source
C C 0.0033 0.0016 'International Tables Vol C Tables 4.2.6.8 and 6.1.1.4'
H H 0.0000 0.0000 'International Tables Vol C Tables 4.2.6.8 and 6.1.1.4'
N N 0.0061 0.0033 'International Tables Vol C Tables 4.2.6.8 and 6.1.1.4'
O O 0.0106 0.0060 'International Tables Vol C Tables 4.2.6.8 and 6.1.1.4'
S S 0.1246 0.1234 'International Tables Vol C Tables 4.2.6.8 and 6.1.1.4'

loop_
_geom_angle_atom_site_label_1
_geom_angle_atom_site_label_2
_geom_angle_atom_site_label_3
_geom_angle
C17 S1 C1 100.12(8)
C17 N1 N2 105.42(13)
N3 N2 N1 110.97(13)
N2 N3 N4 106.53(13)
C17 N4 N3 107.91(13)
C17 N4 C18 130.36(13)
N3 N4 C18 121.66(13)
C2 C1 C10 120.49(15)
C2 C1 S1 121.60(13)
C10 C1 S1 117.53(12)
C1 C2 C3 122.61(16)
C1 C2 H2 118.7
C3 C2 H2 118.7
O1 C3 C2 120.00(15)
O1 C3 C4 121.01(15)
C2 C3 C4 118.98(15)
C9 C4 C5 119.44(15)
C9 C4 C3 122.11(15)
C5 C4 C3 118.44(15)
C6 C5 C4 120.13(17)
C6 C5 H5 119.9
C4 C5 H5 119.9
C5 C6 C7 120.14(16)
C5 C6 H6 119.9
C7 C6 H6 119.9
C8 C7 C6 120.08(16)
C8 C7 H7 120.0
C6 C7 H7 120.0
C7 C8 C9 120.04(17)
C7 C8 H8 120.0
C9 C8 H8 120.0
C8 C9 C4 120.17(16)
C8 C9 H9 119.9
C4 C9 H9 119.9
O2 C10 C11 122.05(15)
O2 C10 C1 118.35(16)
C11 C10 C1 119.60(14)
C12 C11 C16 119.22(16)
C12 C11 C10 124.21(15)
C16 C11 C10 116.56(15)
C13 C12 C11 120.47(16)
C13 C12 H12 119.8
C11 C12 H12 119.8
C14 C13 C12 119.89(17)
C14 C13 H13 120.1
C12 C13 H13 120.1
C13 C14 C15 120.03(17)
C13 C14 H14 120.0
C15 C14 H14 120.0
C16 C15 C14 120.21(16)
C16 C15 H15 119.9
C14 C15 H15 119.9
C15 C16 C11 120.15(16)
C15 C16 H16 119.9
C11 C16 H16 119.9
N1 C17 N4 109.16(14)
N1 C17 S1 127.29(13)
N4 C17 S1 123.13(12)
C23 C18 C19 122.19(16)
C23 C18 N4 119.65(15)
C19 C18 N4 118.15(15)
C18 C19 C20 118.55(17)
C18 C19 H19 120.7
C20 C19 H19 120.7
C21 C20 C19 120.27(17)
C21 C20 H20 119.9
C19 C20 H20 119.9
C20 C21 C22 120.27(16)
C20 C21 H21 119.9
C22 C21 H21 119.9
C21 C22 C23 120.34(17)
C21 C22 H22 119.8
C23 C22 H22 119.8
C18 C23 C22 118.37(16)
C18 C23 H23 120.8
C22 C23 H23 120.8

loop_
_geom_bond_atom_site_label_1
_geom_bond_atom_site_label_2
_geom_bond_distance
S1 C17 1.7567(16)
S1 C1 1.7620(18)
O1 C3 1.227(2)
O2 C10 1.214(2)
N1 C17 1.318(2)
N1 N2 1.3671(19)
N2 N3 1.293(2)
N3 N4 1.3550(18)
N4 C17 1.343(2)
N4 C18 1.438(2)
C1 C2 1.339(2)
C1 C10 1.515(2)
C2 C3 1.466(2)
C2 H2 0.9500
C3 C4 1.487(2)
C4 C9 1.392(2)
C4 C5 1.393(2)
C5 C6 1.383(2)
C5 H5 0.9500
C6 C7 1.385(3)
C6 H6 0.9500
C7 C8 1.383(2)
C7 H7 0.9500
C8 C9 1.385(2)
C8 H8 0.9500
C9 H9 0.9500
C10 C11 1.485(2)
C11 C12 1.390(2)
C11 C16 1.395(2)
C12 C13 1.384(2)
C12 H12 0.9500
C13 C14 1.382(2)
C13 H13 0.9500
C14 C15 1.387(3)
C14 H14 0.9500
C15 C16 1.380(3)
C15 H15 0.9500
C16 H16 0.9500
C18 C23 1.382(2)
C18 C19 1.383(2)
C19 C20 1.388(2)
C19 H19 0.9500
C20 C21 1.382(3)
C20 H20 0.9500
C21 C22 1.384(2)
C21 H21 0.9500
C22 C23 1.390(2)
C22 H22 0.9500
C23 H23 0.9500

loop_
_geom_hbond_atom_site_label_D
_geom_hbond_atom_site_label_H
_geom_hbond_atom_site_label_A
_geom_hbond_distance_DH
_geom_hbond_distance_HA
_geom_hbond_distance_DA
_geom_hbond_angle_DHA
_geom_hbond_site_symmetry_A
C2 H2 N1 0.95 2.56 3.501(2) 169.9 4_575
C19 H19 O2 0.95 2.50 3.317(2) 144.2 .

loop_
_geom_torsion_atom_site_label_1
_geom_torsion_atom_site_label_2
_geom_torsion_atom_site_label_3
_geom_torsion_atom_site_label_4
_geom_torsion
C17 N1 N2 N3 -0.89(18)
N1 N2 N3 N4 0.67(18)
N2 N3 N4 C17 -0.19(17)
N2 N3 N4 C18 177.06(14)
C17 S1 C1 C2 -169.83(14)
C17 S1 C1 C10 17.18(14)
C10 C1 C2 C3 176.08(15)
S1 C1 C2 C3 3.3(2)
C1 C2 C3 O1 -7.5(3)
C1 C2 C3 C4 173.27(16)
O1 C3 C4 C9 157.83(16)
C2 C3 C4 C9 -22.9(2)
O1 C3 C4 C5 -23.2(2)
C2 C3 C4 C5 156.03(15)
C9 C4 C5 C6 0.2(3)
C3 C4 C5 C6 -178.77(15)
C4 C5 C6 C7 -0.1(3)
C5 C6 C7 C8 -0.2(3)
C6 C7 C8 C9 0.3(3)
C7 C8 C9 C4 -0.1(3)
C5 C4 C9 C8 -0.1(3)
C3 C4 C9 C8 178.84(15)
C2 C1 C10 O2 -122.82(18)
S1 C1 C10 O2 50.24(19)
C2 C1 C10 C11 57.7(2)
S1 C1 C10 C11 -129.24(14)
O2 C10 C11 C12 174.72(16)
C1 C10 C11 C12 -5.8(2)
O2 C10 C11 C16 -6.3(2)
C1 C10 C11 C16 173.17(15)
C16 C11 C12 C13 1.6(2)
C10 C11 C12 C13 -179.48(15)
C11 C12 C13 C14 -2.2(2)
C12 C13 C14 C15 1.0(3)
C13 C14 C15 C16 0.8(3)
C14 C15 C16 C11 -1.4(3)
C12 C11 C16 C15 0.2(2)
C10 C11 C16 C15 -178.82(15)
N2 N1 C17 N4 0.74(18)
N2 N1 C17 S1 173.50(12)
N3 N4 C17 N1 -0.36(18)
C18 N4 C17 N1 -177.29(15)
N3 N4 C17 S1 -173.49(12)
C18 N4 C17 S1 9.6(2)
C1 S1 C17 N1 65.22(17)
C1 S1 C17 N4 -122.95(14)
C17 N4 C18 C23 -108.4(2)
N3 N4 C18 C23 75.0(2)
C17 N4 C18 C19 71.8(2)
N3 N4 C18 C19 -104.74(18)
C23 C18 C19 C20 0.1(2)
N4 C18 C19 C20 179.86(15)
C18 C19 C20 C21 0.6(3)
C19 C20 C21 C22 -0.9(3)
C20 C21 C22 C23 0.4(2)
C19 C18 C23 C22 -0.6(2)
N4 C18 C23 C22 179.72(14)
C21 C22 C23 C18 0.3(2)
